data_4106267
loop_
_publ_author_name
'Takashi Kimura'
'Naoyuki Koiso'
'Koji Ishiwata'
'Shigeki Kuwata'
'Takao Ikariya'

_publ_section_title
;
 H-H and N-H Bond Cleavage of Dihydrogen and Ammonia with a Bifunctional
 Parent Imido (NH)-Bridged Diiridium Complex
;
_journal_name_full 'Journal of the American Chemical Society'
_journal_page_first 8880
_journal_page_last 8883
_journal_paper_doi 10.1021/ja203538b
_journal_volume 133
_journal_year 2011
_chemical_formula_moiety 'C21 H33 F3 Ir2 N O3 S, C F3 O3 S '
_chemical_formula_sum 'C22 H33 F6 Ir2 N O6 S2'
_chemical_formula_weight 970.06
_space_group_IT_number 14
_symmetry_cell_setting monoclinic
_symmetry_Int_Tables_number 14
_symmetry_space_group_name_Hall '-P 2ybc'
_symmetry_space_group_name_H-M 'P 1 21/c 1'
_cell_angle_alpha 90.0000
_cell_angle_beta 106.340(2)
_cell_angle_gamma 90.0000
_cell_formula_units_Z 4
_cell_length_a 9.145(2)
_cell_length_b 25.893(6)
_cell_length_c 12.708(3)
_cell_measurement_reflns_used 10183
_cell_measurement_temperature 93.1
_cell_measurement_theta_max 31.5
_cell_measurement_theta_min 2.4
_cell_volume 2887.6(11)
_computing_cell_refinement CrystalClear
_computing_data_collection CrystalClear
_computing_data_reduction CrystalStructure
_computing_publication_material 'CrystalStructure 3.8'
_computing_structure_refinement CRYSTALS
_computing_structure_solution SIR92
_diffrn_ambient_temperature 93.1
_diffrn_detector_area_resol_mean 7.31
_diffrn_measured_fraction_theta_full 0.969
_diffrn_measured_fraction_theta_max 0.862
_diffrn_measurement_device_type 'Rigaku Saturn'
_diffrn_measurement_method \w
_diffrn_radiation_type 'Mo K\a'
_diffrn_radiation_wavelength 0.71070
_diffrn_reflns_av_R_equivalents 0.046
_diffrn_reflns_limit_h_max 12
_diffrn_reflns_limit_h_min -11
_diffrn_reflns_limit_k_max 34
_diffrn_reflns_limit_k_min -37
_diffrn_reflns_limit_l_max 18
_diffrn_reflns_limit_l_min -18
_diffrn_reflns_number 25962
_diffrn_reflns_theta_full 27.50
_diffrn_reflns_theta_max 31.45
_exptl_absorpt_coefficient_mu 9.454
_exptl_absorpt_correction_T_max 0.389
_exptl_absorpt_correction_T_min 0.290
_exptl_absorpt_correction_type multi-scan
_exptl_absorpt_process_details 'Jacobson, R. (1998) Private communication'
_exptl_crystal_colour yellow
_exptl_crystal_density_diffrn 2.231
_exptl_crystal_description block
_exptl_crystal_F_000 1840.00
_exptl_crystal_size_max 0.30
_exptl_crystal_size_mid 0.10
_exptl_crystal_size_min 0.10
_refine_diff_density_max 1.34
_refine_diff_density_min -1.22
_refine_ls_extinction_method none
_refine_ls_goodness_of_fit_ref 0.949
_refine_ls_hydrogen_treatment constr
_refine_ls_number_parameters 384
_refine_ls_number_reflns 6424
_refine_ls_R_factor_gt 0.0257
_refine_ls_shift/su_max 0.0000
_refine_ls_structure_factor_coef Fsqd
_refine_ls_weighting_details 'w = 1/[0.0002Fo^2^ + 0.6640\s(Fo^2^)]/(4Fo^2^)'
_refine_ls_weighting_scheme calc
_refine_ls_wR_factor_ref 0.0640
_reflns_number_gt 5017
_reflns_number_total 6425
_reflns_threshold_expression F^2^>2.0\s(F^2^)
_cod_data_source_file ja203538b_si_002.cif
_cod_data_source_block '__[(Cp*Ir)2(mu-H)(mu-NH2)(mu-OTf)][OTf](2)'
_cod_original_cell_volume 2887.5(11)
_cod_original_formula_sum 'C22 H33 F6 Ir2 N O6 S2 '
_cod_database_code 4106267

loop_
_symmetry_equiv_pos_site_id
_symmetry_equiv_pos_as_xyz
1 +X,+Y,+Z
2 -X,1/2+Y,1/2-Z
3 -X,-Y,-Z
4 +X,1/2-Y,1/2+Z

loop_
_atom_site_label
_atom_site_type_symbol
_atom_site_fract_x
_atom_site_fract_y
_atom_site_fract_z
_atom_site_U_iso_or_equiv
_atom_site_adp_type
_atom_site_occupancy
_atom_site_symmetry_multiplicity
_atom_site_calc_flag
_atom_site_refinement_flags
Ir(1) Ir 0.67570(2) 0.134060(10) 0.33644(2) 0.00970(4) Uani 1.00 1 d .
Ir(2) Ir 0.76340(2) 0.076600(10) 0.17580(2) 0.00887(4) Uani 1.00 1 d .
S(1) S 0.56487(14) 0.01117(5) 0.31516(11) 0.0128(3) Uani 1.00 1 d .
S(2) S 0.27600(14) 0.18547(5) -0.01699(11) 0.0138(3) Uani 1.00 1 d .
F(1) F 0.7380(5) -0.06777(17) 0.3908(3) 0.0501(13) Uani 1.00 1 d .
F(2) F 0.6720(4) -0.02519(17) 0.5134(3) 0.0372(11) Uani 1.00 1 d .
F(3) F 0.8429(3) 0.00528(19) 0.4461(3) 0.0480(13) Uani 1.00 1 d .
F(4) F 0.1870(4) 0.20303(16) -0.2293(3) 0.0341(10) Uani 1.00 1 d .
F(5) F 0.0527(3) 0.14609(14) -0.1742(3) 0.0276(9) Uani 1.00 1 d .
F(6) F 0.2771(4) 0.12617(16) -0.1853(3) 0.0362(11) Uani 1.00 1 d .
O(1) O 0.5520(4) 0.06245(14) 0.3597(3) 0.0150(9) Uani 1.00 1 d .
O(2) O 0.6282(3) 0.01246(14) 0.2212(3) 0.0140(9) Uani 1.00 1 d .
O(3) O 0.4340(4) -0.02073(16) 0.3004(3) 0.0236(11) Uani 1.00 1 d .
O(4) O 0.2519(4) 0.14111(15) 0.0453(3) 0.0196(10) Uani 1.00 1 d .
O(5) O 0.4344(3) 0.19593(15) -0.0104(3) 0.0147(9) Uani 1.00 1 d .
O(6) O 0.1855(4) 0.23057(15) -0.0102(3) 0.0207(10) Uani 1.00 1 d .
N(1) N 0.5729(4) 0.11924(18) 0.1729(3) 0.0130(10) Uani 1.00 1 d .
C(1) C 0.5750(6) 0.1819(2) 0.4386(4) 0.0163(13) Uani 1.00 1 d .
C(2) C 0.6104(6) 0.2133(2) 0.3560(4) 0.0160(13) Uani 1.00 1 d .
C(3) C 0.7726(6) 0.2087(2) 0.3676(4) 0.0167(13) Uani 1.00 1 d .
C(4) C 0.8395(6) 0.1768(2) 0.4644(4) 0.0162(13) Uani 1.00 1 d .
C(5) C 0.7182(6) 0.1596(2) 0.5054(4) 0.0157(13) Uani 1.00 1 d .
C(6) C 0.4240(6) 0.1733(2) 0.4585(5) 0.0243(16) Uani 1.00 1 d .
C(7) C 0.5016(6) 0.2439(2) 0.2692(5) 0.0223(15) Uani 1.00 1 d .
C(8) C 0.8563(6) 0.2401(2) 0.3049(4) 0.0224(15) Uani 1.00 1 d .
C(9) C 1.0064(6) 0.1654(2) 0.5103(5) 0.0240(15) Uani 1.00 1 d .
C(10) C 0.7312(7) 0.1254(2) 0.6025(5) 0.0237(15) Uani 1.00 1 d .
C(11) C 0.8161(5) 0.0310(2) 0.0478(4) 0.0145(13) Uani 1.00 1 d .
C(12) C 0.9492(5) 0.0323(2) 0.1440(4) 0.0161(13) Uani 1.00 1 d .
C(13) C 0.9957(5) 0.0847(2) 0.1643(4) 0.0151(13) Uani 1.00 1 d .
C(14) C 0.8884(5) 0.1170(2) 0.0843(4) 0.0135(12) Uani 1.00 1 d .
C(15) C 0.7811(5) 0.0823(2) 0.0095(4) 0.0142(12) Uani 1.00 1 d .
C(16) C 0.7331(6) -0.0175(2) 0.0006(4) 0.0203(14) Uani 1.00 1 d .
C(17) C 1.0262(6) -0.0145(2) 0.2054(5) 0.0228(15) Uani 1.00 1 d .
C(18) C 1.1289(5) 0.1044(2) 0.2522(4) 0.0209(15) Uani 1.00 1 d .
C(19) C 0.8994(6) 0.1740(2) 0.0680(4) 0.0182(14) Uani 1.00 1 d .
C(20) C 0.6563(6) 0.0994(2) -0.0887(4) 0.0239(15) Uani 1.00 1 d .
C(21) C 0.7145(6) -0.0204(2) 0.4234(5) 0.0248(15) Uani 1.00 1 d .
C(22) C 0.1946(6) 0.1642(2) -0.1586(4) 0.0201(14) Uani 1.00 1 d .
H(1) H 0.8280 0.0980 0.3070 0.038 Uiso 1.00 1 c R
H(2) H 0.4811 0.0999 0.1585 0.016 Uiso 1.00 1 c R
H(3) H 0.5574 0.1487 0.1265 0.016 Uiso 1.00 1 c R
H(4) H 0.4366 0.1519 0.5211 0.030 Uiso 1.00 1 c R
H(5) H 0.3819 0.2055 0.4708 0.030 Uiso 1.00 1 c R
H(6) H 0.3574 0.1569 0.3964 0.030 Uiso 1.00 1 c R
H(7) H 0.4010 0.2391 0.2748 0.026 Uiso 1.00 1 c R
H(8) H 0.5278 0.2794 0.2781 0.026 Uiso 1.00 1 c R
H(9) H 0.5065 0.2326 0.1992 0.026 Uiso 1.00 1 c R
H(10) H 0.7854 0.2609 0.2532 0.028 Uiso 1.00 1 c R
H(11) H 0.9282 0.2617 0.3540 0.028 Uiso 1.00 1 c R
H(12) H 0.9080 0.2180 0.2675 0.028 Uiso 1.00 1 c R
H(13) H 1.0624 0.1833 0.4691 0.028 Uiso 1.00 1 c R
H(14) H 1.0387 0.1766 0.5844 0.028 Uiso 1.00 1 c R
H(15) H 1.0236 0.1294 0.5070 0.028 Uiso 1.00 1 c R
H(16) H 0.8344 0.1152 0.6326 0.029 Uiso 1.00 1 c R
H(17) H 0.6977 0.1437 0.6561 0.029 Uiso 1.00 1 c R
H(18) H 0.6696 0.0956 0.5805 0.029 Uiso 1.00 1 c R
H(19) H 0.6488 -0.0091 -0.0602 0.025 Uiso 1.00 1 c R
H(20) H 0.8001 -0.0399 -0.0228 0.025 Uiso 1.00 1 c R
H(21) H 0.6977 -0.0342 0.0553 0.025 Uiso 1.00 1 c R
H(22) H 0.9747 -0.0449 0.1727 0.029 Uiso 1.00 1 c R
H(23) H 1.1290 -0.0157 0.2030 0.029 Uiso 1.00 1 c R
H(24) H 1.0238 -0.0125 0.2796 0.029 Uiso 1.00 1 c R
H(25) H 1.1782 0.0764 0.2963 0.026 Uiso 1.00 1 c R
H(26) H 1.1985 0.1208 0.2198 0.026 Uiso 1.00 1 c R
H(27) H 1.0948 0.1285 0.2964 0.026 Uiso 1.00 1 c R
H(28) H 0.9822 0.1876 0.1241 0.023 Uiso 1.00 1 c R
H(29) H 0.9155 0.1804 -0.0015 0.023 Uiso 1.00 1 c R
H(30) H 0.8074 0.1901 0.0712 0.023 Uiso 1.00 1 c R
H(31) H 0.6619 0.1358 -0.0968 0.028 Uiso 1.00 1 c R
H(32) H 0.6679 0.0828 -0.1525 0.028 Uiso 1.00 1 c R
H(33) H 0.5602 0.0906 -0.0788 0.028 Uiso 1.00 1 c R

loop_
_atom_site_aniso_label
_atom_site_aniso_U_11
_atom_site_aniso_U_22
_atom_site_aniso_U_33
_atom_site_aniso_U_12
_atom_site_aniso_U_13
_atom_site_aniso_U_23
Ir(1) 0.00988(10) 0.01020(10) 0.00881(10) -0.00126(8) 0.00228(7) -0.00111(8)
Ir(2) 0.00818(10) 0.01052(10) 0.00800(10) 0.00026(7) 0.00240(7) 0.00040(7)
S(1) 0.0134(5) 0.0125(6) 0.0134(6) -0.0021(4) 0.0053(4) -0.0012(5)
S(2) 0.0130(5) 0.0134(6) 0.0141(6) 0.0002(5) 0.0023(4) 0.0017(5)
F(1) 0.077(3) 0.036(2) 0.037(2) 0.032(2) 0.015(2) 0.007(2)
F(2) 0.044(2) 0.054(2) 0.0184(19) 0.013(2) 0.0167(17) 0.0173(18)
F(3) 0.0144(17) 0.070(3) 0.051(2) 0.0034(19) -0.0040(16) 0.028(2)
F(4) 0.0344(19) 0.045(2) 0.0180(19) -0.0080(17) -0.0000(15) 0.0095(17)
F(5) 0.0166(16) 0.028(2) 0.032(2) -0.0039(14) -0.0038(14) -0.0063(15)
F(6) 0.0282(19) 0.047(2) 0.031(2) 0.0054(17) 0.0043(16) -0.0205(18)
O(1) 0.0171(17) 0.0118(18) 0.018(2) -0.0043(15) 0.0081(15) -0.0027(15)
O(2) 0.0176(17) 0.0117(18) 0.0147(19) -0.0037(14) 0.0080(14) -0.0035(14)
O(3) 0.029(2) 0.020(2) 0.024(2) -0.0109(18) 0.0128(17) -0.0045(17)
O(4) 0.0170(18) 0.019(2) 0.022(2) 0.0014(16) 0.0037(15) 0.0080(16)
O(5) 0.0120(17) 0.0171(19) 0.0138(19) 0.0010(14) 0.0019(14) 0.0024(15)
O(6) 0.0167(19) 0.017(2) 0.030(2) 0.0023(16) 0.0080(16) -0.0009(17)
N(1) 0.013(2) 0.018(2) 0.009(2) -0.0009(17) 0.0038(16) -0.0010(17)
C(1) 0.019(2) 0.012(2) 0.018(2) 0.001(2) 0.006(2) -0.005(2)
C(2) 0.018(2) 0.010(2) 0.019(2) 0.000(2) 0.004(2) -0.004(2)
C(3) 0.022(2) 0.013(2) 0.016(2) -0.007(2) 0.006(2) -0.007(2)
C(4) 0.018(2) 0.018(2) 0.012(2) -0.007(2) 0.002(2) -0.003(2)
C(5) 0.022(2) 0.012(2) 0.014(2) -0.003(2) 0.007(2) -0.006(2)
C(6) 0.023(2) 0.028(3) 0.025(3) 0.004(2) 0.010(2) -0.010(2)
C(7) 0.027(2) 0.018(2) 0.021(3) 0.007(2) 0.004(2) -0.001(2)
C(8) 0.024(2) 0.023(3) 0.021(3) -0.009(2) 0.008(2) -0.004(2)
C(9) 0.020(2) 0.029(3) 0.020(3) -0.004(2) 0.001(2) 0.001(2)
C(10) 0.033(3) 0.019(3) 0.020(3) -0.007(2) 0.010(2) 0.001(2)
C(11) 0.016(2) 0.018(2) 0.014(2) 0.002(2) 0.011(2) -0.001(2)
C(12) 0.013(2) 0.019(2) 0.019(2) 0.004(2) 0.008(2) 0.002(2)
C(13) 0.010(2) 0.025(3) 0.015(2) -0.002(2) 0.0106(19) 0.003(2)
C(14) 0.014(2) 0.018(2) 0.013(2) 0.001(2) 0.010(2) 0.003(2)
C(15) 0.017(2) 0.017(2) 0.012(2) 0.003(2) 0.009(2) 0.000(2)
C(16) 0.026(2) 0.018(2) 0.018(2) 0.001(2) 0.009(2) -0.007(2)
C(17) 0.023(2) 0.023(3) 0.025(3) 0.007(2) 0.012(2) 0.007(2)
C(18) 0.012(2) 0.030(3) 0.022(3) -0.002(2) 0.007(2) 0.002(2)
C(19) 0.017(2) 0.017(2) 0.024(3) -0.003(2) 0.012(2) 0.003(2)
C(20) 0.029(3) 0.029(3) 0.012(2) 0.003(2) 0.002(2) 0.004(2)
C(21) 0.028(3) 0.028(3) 0.018(3) 0.012(2) 0.006(2) 0.006(2)
C(22) 0.016(2) 0.023(3) 0.020(2) -0.002(2) 0.003(2) -0.003(2)

loop_
_atom_type_symbol
_atom_type_description
_atom_type_scat_dispersion_real
_atom_type_scat_dispersion_imag
_atom_type_scat_source
C C 0.003 0.002
;
International Tables for Crystallography
(1992, Vol. C, Tables 4.2.6.8 and 6.1.1.4)
;
H H 0.000 0.000
;
International Tables for Crystallography
(1992, Vol. C, Table 6.1.1.4)
;
F F 0.017 0.010
;
International Tables for Crystallography
(1992, Vol. C, Tables 4.2.6.8 and 6.1.1.4)
;
Ir Ir -1.444 7.990
;
International Tables for Crystallography
(1992, Vol. C, Tables 4.2.6.8 and 6.1.1.4)
;
N N 0.006 0.003
;
International Tables for Crystallography
(1992, Vol. C, Tables 4.2.6.8 and 6.1.1.4)
;
O O 0.011 0.006
;
International Tables for Crystallography
(1992, Vol. C, Tables 4.2.6.8 and 6.1.1.4)
;
S S 0.125 0.123
;
International Tables for Crystallography
(1992, Vol. C, Tables 4.2.6.8 and 6.1.1.4)
;

loop_
_geom_angle_atom_site_label_1
_geom_angle_atom_site_label_2
_geom_angle_atom_site_label_3
_geom_angle
_geom_angle_publ_flag
Ir(2) Ir(1) O(1) 85.15(10) yes
Ir(2) Ir(1) N(1) 46.65(12) yes
Ir(2) Ir(1) C(1) 170.54(12) yes
Ir(2) Ir(1) C(2) 136.51(16) yes
Ir(2) Ir(1) C(3) 115.36(17) yes
Ir(2) Ir(1) C(4) 122.21(16) yes
Ir(2) Ir(1) C(5) 150.14(14) yes
O(1) Ir(1) N(1) 82.80(16) yes
O(1) Ir(1) C(1) 94.48(18) yes
O(1) Ir(1) C(2) 127.11(18) yes
O(1) Ir(1) C(3) 159.0(2) yes
O(1) Ir(1) C(4) 126.19(18) yes
O(1) Ir(1) C(5) 94.47(18) yes
N(1) Ir(1) C(1) 123.90(18) yes
N(1) Ir(1) C(2) 103.27(18) yes
N(1) Ir(1) C(3) 114.00(19) yes
N(1) Ir(1) C(4) 150.5(2) yes
N(1) Ir(1) C(5) 162.96(19) yes
C(1) Ir(1) C(2) 38.6(2) yes
C(1) Ir(1) C(3) 66.1(2) yes
C(1) Ir(1) C(4) 65.4(2) yes
C(1) Ir(1) C(5) 39.32(19) yes
C(2) Ir(1) C(3) 39.6(2) yes
C(2) Ir(1) C(4) 65.64(19) yes
C(2) Ir(1) C(5) 65.0(2) yes
C(3) Ir(1) C(4) 39.9(2) yes
C(3) Ir(1) C(5) 65.7(2) yes
C(4) Ir(1) C(5) 38.2(2) yes
Ir(1) Ir(2) O(2) 85.12(10) yes
Ir(1) Ir(2) N(1) 46.90(11) yes
Ir(1) Ir(2) C(11) 176.42(13) yes
Ir(1) Ir(2) C(12) 143.83(13) yes
Ir(1) Ir(2) C(13) 118.62(14) yes
Ir(1) Ir(2) C(14) 116.35(15) yes
Ir(1) Ir(2) C(15) 141.60(14) yes
O(2) Ir(2) N(1) 82.92(16) yes
O(2) Ir(2) C(11) 92.56(18) yes
O(2) Ir(2) C(12) 99.97(18) yes
O(2) Ir(2) C(13) 135.00(17) yes
O(2) Ir(2) C(14) 158.10(17) yes
O(2) Ir(2) C(15) 119.95(16) yes
N(1) Ir(2) C(11) 130.15(17) yes
N(1) Ir(2) C(12) 168.77(19) yes
N(1) Ir(2) C(13) 141.68(19) yes
N(1) Ir(2) C(14) 108.07(19) yes
N(1) Ir(2) C(15) 103.94(18) yes
C(11) Ir(2) C(12) 39.31(18) yes
C(11) Ir(2) C(13) 64.91(19) yes
C(11) Ir(2) C(14) 65.8(2) yes
C(11) Ir(2) C(15) 38.2(2) yes
C(12) Ir(2) C(13) 38.1(2) yes
C(12) Ir(2) C(14) 65.8(2) yes
C(12) Ir(2) C(15) 65.2(2) yes
C(13) Ir(2) C(14) 39.67(19) yes
C(13) Ir(2) C(15) 65.59(19) yes
C(14) Ir(2) C(15) 39.90(19) yes
O(1) S(1) O(2) 112.8(2) yes
O(1) S(1) O(3) 115.0(2) yes
O(1) S(1) C(21) 103.8(2) yes
O(2) S(1) O(3) 114.6(2) yes
O(2) S(1) C(21) 103.8(2) yes
O(3) S(1) C(21) 105.2(2) yes
O(4) S(2) O(5) 114.8(2) yes
O(4) S(2) O(6) 115.5(2) yes
O(4) S(2) C(22) 102.5(2) yes
O(5) S(2) O(6) 115.1(2) yes
O(5) S(2) C(22) 103.7(2) yes
O(6) S(2) C(22) 102.7(2) yes
Ir(1) O(1) S(1) 127.2(2) yes
Ir(2) O(2) S(1) 126.8(2) yes
Ir(1) N(1) Ir(2) 86.45(14) yes
Ir(1) C(1) C(2) 70.5(3) yes
Ir(1) C(1) C(5) 70.3(3) yes
Ir(1) C(1) C(6) 125.8(3) yes
C(2) C(1) C(5) 107.4(4) yes
C(2) C(1) C(6) 128.3(4) yes
C(5) C(1) C(6) 124.3(5) yes
Ir(1) C(2) C(1) 70.9(3) yes
Ir(1) C(2) C(3) 68.2(3) yes
Ir(1) C(2) C(7) 124.4(3) yes
C(1) C(2) C(3) 108.2(4) yes
C(1) C(2) C(7) 127.0(5) yes
C(3) C(2) C(7) 124.7(5) yes
Ir(1) C(3) C(2) 72.2(3) yes
Ir(1) C(3) C(4) 72.3(3) yes
Ir(1) C(3) C(8) 130.4(4) yes
C(2) C(3) C(4) 107.7(5) yes
C(2) C(3) C(8) 124.3(4) yes
C(4) C(3) C(8) 126.8(4) yes
Ir(1) C(4) C(3) 67.8(2) yes
Ir(1) C(4) C(5) 70.8(2) yes
Ir(1) C(4) C(9) 126.9(4) yes
C(3) C(4) C(5) 107.4(4) yes
C(3) C(4) C(9) 125.1(5) yes
C(5) C(4) C(9) 127.4(5) yes
Ir(1) C(5) C(1) 70.4(3) yes
Ir(1) C(5) C(4) 71.0(3) yes
Ir(1) C(5) C(10) 125.8(3) yes
C(1) C(5) C(4) 109.0(4) yes
C(1) C(5) C(10) 124.2(5) yes
C(4) C(5) C(10) 126.8(4) yes
Ir(2) C(11) C(12) 70.6(3) yes
Ir(2) C(11) C(15) 70.8(3) yes
Ir(2) C(11) C(16) 124.0(4) yes
C(12) C(11) C(15) 108.6(4) yes
C(12) C(11) C(16) 124.2(4) yes
C(15) C(11) C(16) 127.3(4) yes
Ir(2) C(12) C(11) 70.1(3) yes
Ir(2) C(12) C(13) 71.0(3) yes
Ir(2) C(12) C(17) 127.1(4) yes
C(11) C(12) C(13) 108.0(4) yes
C(11) C(12) C(17) 124.9(4) yes
C(13) C(12) C(17) 127.0(4) yes
Ir(2) C(13) C(12) 70.9(3) yes
Ir(2) C(13) C(14) 68.0(3) yes
Ir(2) C(13) C(18) 126.0(4) yes
C(12) C(13) C(14) 108.2(4) yes
C(12) C(13) C(18) 126.9(4) yes
C(14) C(13) C(18) 124.9(5) yes
Ir(2) C(14) C(13) 72.3(3) yes
Ir(2) C(14) C(15) 71.8(3) yes
Ir(2) C(14) C(19) 129.0(4) yes
C(13) C(14) C(15) 107.3(4) yes
C(13) C(14) C(19) 127.0(4) yes
C(15) C(14) C(19) 124.9(4) yes
Ir(2) C(15) C(11) 71.0(3) yes
Ir(2) C(15) C(14) 68.3(3) yes
Ir(2) C(15) C(20) 125.6(4) yes
C(11) C(15) C(14) 107.8(4) yes
C(11) C(15) C(20) 127.3(4) yes
C(14) C(15) C(20) 124.9(4) yes
S(1) C(21) F(1) 109.2(3) yes
S(1) C(21) F(2) 110.7(4) yes
S(1) C(21) F(3) 111.8(4) yes
F(1) C(21) F(2) 107.3(5) yes
F(1) C(21) F(3) 108.9(5) yes
F(2) C(21) F(3) 108.9(4) yes
S(2) C(22) F(4) 111.4(3) yes
S(2) C(22) F(5) 111.1(4) yes
S(2) C(22) F(6) 111.6(3) yes
F(4) C(22) F(5) 107.4(4) yes
F(4) C(22) F(6) 108.0(5) yes
F(5) C(22) F(6) 107.2(4) yes
Ir(2) Ir(1) H(1) 35.1 no
O(1) Ir(1) H(1) 92.7 no
N(1) Ir(1) H(1) 81.6 no
C(1) Ir(1) H(1) 154.2 no
C(2) Ir(1) H(1) 140.1 no
C(3) Ir(1) H(1) 101.8 no
C(4) Ir(1) H(1) 90.5 no
C(5) Ir(1) H(1) 115.4 no
Ir(1) Ir(2) H(1) 37.6 no
O(2) Ir(2) H(1) 93.1 no
N(1) Ir(2) H(1) 84.3 no
C(11) Ir(2) H(1) 145.5 no
C(12) Ir(2) H(1) 106.2 no
C(13) Ir(2) H(1) 87.6 no
C(14) Ir(2) H(1) 106.6 no
C(15) Ir(2) H(1) 146.5 no
Ir(1) N(1) H(2) 114.8 no
Ir(1) N(1) H(3) 115.0 no
Ir(2) N(1) H(2) 114.8 no
Ir(2) N(1) H(3) 114.9 no
H(2) N(1) H(3) 109.5 no
C(1) C(6) H(4) 109.3 no
C(1) C(6) H(5) 109.6 no
C(1) C(6) H(6) 109.5 no
H(4) C(6) H(5) 109.5 no
H(4) C(6) H(6) 109.5 no
H(5) C(6) H(6) 109.5 no
C(2) C(7) H(7) 109.6 no
C(2) C(7) H(8) 109.4 no
C(2) C(7) H(9) 109.4 no
H(7) C(7) H(8) 109.5 no
H(7) C(7) H(9) 109.5 no
H(8) C(7) H(9) 109.5 no
C(3) C(8) H(10) 109.0 no
C(3) C(8) H(11) 109.5 no
C(3) C(8) H(12) 109.9 no
H(10) C(8) H(11) 109.5 no
H(10) C(8) H(12) 109.5 no
H(11) C(8) H(12) 109.5 no
C(4) C(9) H(13) 109.7 no
C(4) C(9) H(14) 108.9 no
C(4) C(9) H(15) 109.8 no
H(13) C(9) H(14) 109.5 no
H(13) C(9) H(15) 109.5 no
H(14) C(9) H(15) 109.5 no
C(5) C(10) H(16) 109.6 no
C(5) C(10) H(17) 109.2 no
C(5) C(10) H(18) 109.6 no
H(16) C(10) H(17) 109.5 no
H(16) C(10) H(18) 109.5 no
H(17) C(10) H(18) 109.5 no
C(11) C(16) H(19) 109.7 no
C(11) C(16) H(20) 109.6 no
C(11) C(16) H(21) 109.1 no
H(19) C(16) H(20) 109.5 no
H(19) C(16) H(21) 109.5 no
H(20) C(16) H(21) 109.5 no
C(12) C(17) H(22) 109.7 no
C(12) C(17) H(23) 109.3 no
C(12) C(17) H(24) 109.4 no
H(22) C(17) H(23) 109.5 no
H(22) C(17) H(24) 109.5 no
H(23) C(17) H(24) 109.5 no
C(13) C(18) H(25) 109.4 no
C(13) C(18) H(26) 109.5 no
C(13) C(18) H(27) 109.4 no
H(25) C(18) H(26) 109.5 no
H(25) C(18) H(27) 109.5 no
H(26) C(18) H(27) 109.5 no
C(14) C(19) H(28) 109.4 no
C(14) C(19) H(29) 109.6 no
C(14) C(19) H(30) 109.4 no
H(28) C(19) H(29) 109.5 no
H(28) C(19) H(30) 109.5 no
H(29) C(19) H(30) 109.5 no
C(15) C(20) H(31) 109.3 no
C(15) C(20) H(32) 109.6 no
C(15) C(20) H(33) 109.5 no
H(31) C(20) H(32) 109.5 no
H(31) C(20) H(33) 109.5 no
H(32) C(20) H(33) 109.5 no
Ir(1) H(1) Ir(2) 107.3 no

loop_
_geom_bond_atom_site_label_1
_geom_bond_atom_site_label_2
_geom_bond_distance
_geom_bond_publ_flag
Ir(1) Ir(2) 2.8188(3) yes
Ir(1) O(1) 2.234(3) yes
Ir(1) N(1) 2.062(4) yes
Ir(1) C(1) 2.177(6) yes
Ir(1) C(2) 2.171(5) yes
Ir(1) C(3) 2.116(5) yes
Ir(1) C(4) 2.178(4) yes
Ir(1) C(5) 2.175(5) yes
Ir(2) O(2) 2.240(3) yes
Ir(2) N(1) 2.054(4) yes
Ir(2) C(11) 2.172(5) yes
Ir(2) C(12) 2.179(5) yes
Ir(2) C(13) 2.180(5) yes
Ir(2) C(14) 2.121(5) yes
Ir(2) C(15) 2.169(5) yes
S(1) O(1) 1.461(3) yes
S(1) O(2) 1.467(4) yes
S(1) O(3) 1.422(4) yes
S(1) C(21) 1.837(5) yes
S(2) O(4) 1.447(4) yes
S(2) O(5) 1.453(3) yes
S(2) O(6) 1.448(4) yes
S(2) C(22) 1.828(5) yes
F(1) C(21) 1.331(7) yes
F(2) C(21) 1.313(8) yes
F(3) C(21) 1.309(7) yes
F(4) C(22) 1.337(7) yes
F(5) C(22) 1.341(6) yes
F(6) C(22) 1.340(7) yes
C(1) C(2) 1.435(8) yes
C(1) C(5) 1.464(7) yes
C(1) C(6) 1.488(8) yes
C(2) C(3) 1.453(7) yes
C(2) C(7) 1.489(7) yes
C(3) C(4) 1.465(7) yes
C(3) C(8) 1.493(9) yes
C(4) C(5) 1.423(8) yes
C(4) C(9) 1.502(7) yes
C(5) C(10) 1.495(8) yes
C(11) C(12) 1.463(6) yes
C(11) C(15) 1.421(7) yes
C(11) C(16) 1.502(7) yes
C(12) C(13) 1.423(7) yes
C(12) C(17) 1.506(8) yes
C(13) C(14) 1.461(6) yes
C(13) C(18) 1.492(6) yes
C(14) C(15) 1.465(6) yes
C(14) C(19) 1.497(7) yes
C(15) C(20) 1.502(7) yes
Ir(1) H(1) 1.801 no
Ir(2) H(1) 1.698 no
N(1) H(2) 0.950 no
N(1) H(3) 0.950 no
C(6) H(4) 0.950 no
C(6) H(5) 0.950 no
C(6) H(6) 0.950 no
C(7) H(7) 0.950 no
C(7) H(8) 0.950 no
C(7) H(9) 0.950 no
C(8) H(10) 0.950 no
C(8) H(11) 0.950 no
C(8) H(12) 0.950 no
C(9) H(13) 0.950 no
C(9) H(14) 0.950 no
C(9) H(15) 0.950 no
C(10) H(16) 0.950 no
C(10) H(17) 0.950 no
C(10) H(18) 0.950 no
C(16) H(19) 0.950 no
C(16) H(20) 0.950 no
C(16) H(21) 0.950 no
C(17) H(22) 0.950 no
C(17) H(23) 0.950 no
C(17) H(24) 0.950 no
C(18) H(25) 0.950 no
C(18) H(26) 0.950 no
C(18) H(27) 0.950 no
C(19) H(28) 0.950 no
C(19) H(29) 0.950 no
C(19) H(30) 0.950 no
C(20) H(31) 0.950 no
C(20) H(32) 0.950 no
C(20) H(33) 0.950 no

loop_
_geom_torsion_atom_site_label_1
_geom_torsion_atom_site_label_2
_geom_torsion_atom_site_label_3
_geom_torsion_atom_site_label_4
_geom_torsion
Ir(2) Ir(1) O(1) S(1) 11.0(2)
O(1) Ir(1) Ir(2) O(2) -0.19(11)
O(1) Ir(1) Ir(2) N(1) 84.7(2)
O(1) Ir(1) Ir(2) C(11) 50(2)
O(1) Ir(1) Ir(2) C(12) -100.4(2)
O(1) Ir(1) Ir(2) C(13) -139.82(18)
O(1) Ir(1) Ir(2) C(14) 175.27(16)
O(1) Ir(1) Ir(2) C(15) 134.2(2)
N(1) Ir(1) Ir(2) O(2) -84.86(19)
N(1) Ir(1) Ir(2) C(11) -35(2)
N(1) Ir(1) Ir(2) C(12) 174.9(3)
N(1) Ir(1) Ir(2) C(13) 135.5(2)
N(1) Ir(1) Ir(2) C(14) 90.6(2)
N(1) Ir(1) Ir(2) C(15) 49.5(2)
Ir(2) Ir(1) C(1) C(2) -63.4(10)
Ir(2) Ir(1) C(1) C(5) 179.0(7)
Ir(2) Ir(1) C(1) C(6) 60.3(11)
C(1) Ir(1) Ir(2) O(2) -88.3(9)
C(1) Ir(1) Ir(2) N(1) -3.5(9)
C(1) Ir(1) Ir(2) C(11) -39(2)
C(1) Ir(1) Ir(2) C(12) 171.4(9)
C(1) Ir(1) Ir(2) C(13) 132.0(9)
C(1) Ir(1) Ir(2) C(14) 87.1(9)
C(1) Ir(1) Ir(2) C(15) 46.0(9)
Ir(2) Ir(1) C(2) C(1) 167.7(2)
Ir(2) Ir(1) C(2) C(3) -72.7(3)
Ir(2) Ir(1) C(2) C(7) 45.3(5)
C(2) Ir(1) Ir(2) O(2) -142.4(2)
C(2) Ir(1) Ir(2) N(1) -57.6(2)
C(2) Ir(1) Ir(2) C(11) -93(2)
C(2) Ir(1) Ir(2) C(12) 117.4(3)
C(2) Ir(1) Ir(2) C(13) 78.0(2)
C(2) Ir(1) Ir(2) C(14) 33.0(2)
C(2) Ir(1) Ir(2) C(15) -8.1(2)
Ir(2) Ir(1) C(3) C(2) 133.4(2)
Ir(2) Ir(1) C(3) C(4) -110.7(3)
Ir(2) Ir(1) C(3) C(8) 13.1(5)
C(3) Ir(1) Ir(2) O(2) 175.25(16)
C(3) Ir(1) Ir(2) N(1) -99.9(2)
C(3) Ir(1) Ir(2) C(11) -135(2)
C(3) Ir(1) Ir(2) C(12) 75.0(3)
C(3) Ir(1) Ir(2) C(13) 35.6(2)
C(3) Ir(1) Ir(2) C(14) -9.3(2)
C(3) Ir(1) Ir(2) C(15) -50.4(2)
Ir(2) Ir(1) C(4) C(3) 92.0(3)
Ir(2) Ir(1) C(4) C(5) -149.0(2)
Ir(2) Ir(1) C(4) C(9) -26.1(5)
C(4) Ir(1) Ir(2) O(2) 130.12(19)
C(4) Ir(1) Ir(2) N(1) -145.0(2)
C(4) Ir(1) Ir(2) C(11) 180(2)
C(4) Ir(1) Ir(2) C(12) 29.9(3)
C(4) Ir(1) Ir(2) C(13) -9.5(2)
C(4) Ir(1) Ir(2) C(14) -54.4(2)
C(4) Ir(1) Ir(2) C(15) -95.5(2)
Ir(2) Ir(1) C(5) C(1) -179.7(2)
Ir(2) Ir(1) C(5) C(4) 61.1(4)
Ir(2) Ir(1) C(5) C(10) -61.0(6)
C(5) Ir(1) Ir(2) O(2) 90.4(3)
C(5) Ir(1) Ir(2) N(1) 175.2(3)
C(5) Ir(1) Ir(2) C(11) 140(2)
C(5) Ir(1) Ir(2) C(12) -9.9(4)
C(5) Ir(1) Ir(2) C(13) -49.3(3)
C(5) Ir(1) Ir(2) C(14) -94.2(3)
C(5) Ir(1) Ir(2) C(15) -135.3(3)
O(1) Ir(1) N(1) Ir(2) -90.12(15)
N(1) Ir(1) O(1) S(1) 57.9(2)
O(1) Ir(1) C(1) C(2) -150.8(2)
O(1) Ir(1) C(1) C(5) 91.6(3)
O(1) Ir(1) C(1) C(6) -27.1(4)
C(1) Ir(1) O(1) S(1) -178.5(2)
O(1) Ir(1) C(2) C(1) 37.6(3)
O(1) Ir(1) C(2) C(3) 157.3(2)
O(1) Ir(1) C(2) C(7) -84.8(5)
C(2) Ir(1) O(1) S(1) 159.1(2)
O(1) Ir(1) C(3) C(2) -59.4(5)
O(1) Ir(1) C(3) C(4) 56.6(5)
O(1) Ir(1) C(3) C(8) -179.7(3)
C(3) Ir(1) O(1) S(1) -157.4(3)
O(1) Ir(1) C(4) C(3) -158.3(3)
O(1) Ir(1) C(4) C(5) -39.3(3)
O(1) Ir(1) C(4) C(9) 83.6(5)
C(4) Ir(1) O(1) S(1) -115.9(2)
O(1) Ir(1) C(5) C(1) -91.6(3)
O(1) Ir(1) C(5) C(4) 149.2(3)
O(1) Ir(1) C(5) C(10) 27.0(4)
C(5) Ir(1) O(1) S(1) -139.0(2)
N(1) Ir(1) C(1) C(2) -66.5(3)
N(1) Ir(1) C(1) C(5) 175.9(2)
N(1) Ir(1) C(1) C(6) 57.2(5)
C(1) Ir(1) N(1) Ir(2) 179.31(18)
N(1) Ir(1) C(2) C(1) 128.6(2)
N(1) Ir(1) C(2) C(3) -111.8(3)
N(1) Ir(1) C(2) C(7) 6.2(5)
C(2) Ir(1) N(1) Ir(2) 143.36(19)
N(1) Ir(1) C(3) C(2) 81.7(3)
N(1) Ir(1) C(3) C(4) -162.3(3)
N(1) Ir(1) C(3) C(8) -38.6(5)
C(3) Ir(1) N(1) Ir(2) 103.0(2)
N(1) Ir(1) C(4) C(3) 34.3(5)
N(1) Ir(1) C(4) C(5) 153.3(3)
N(1) Ir(1) C(4) C(9) -83.8(6)
C(4) Ir(1) N(1) Ir(2) 79.7(4)
N(1) Ir(1) C(5) C(1) -11.6(8)
N(1) Ir(1) C(5) C(4) -130.8(6)
N(1) Ir(1) C(5) C(10) 107.0(7)
C(5) Ir(1) N(1) Ir(2) -171.9(5)
C(1) Ir(1) C(2) C(3) 119.7(4)
C(1) Ir(1) C(2) C(7) -122.4(6)
C(2) Ir(1) C(1) C(5) -117.6(4)
C(2) Ir(1) C(1) C(6) 123.7(5)
C(1) Ir(1) C(3) C(2) -36.3(3)
C(1) Ir(1) C(3) C(4) 79.6(3)
C(1) Ir(1) C(3) C(8) -156.6(5)
C(3) Ir(1) C(1) C(2) 37.3(2)
C(3) Ir(1) C(1) C(5) -80.3(3)
C(3) Ir(1) C(1) C(6) 161.0(5)
C(1) Ir(1) C(4) C(3) -81.5(3)
C(1) Ir(1) C(4) C(5) 37.5(3)
C(1) Ir(1) C(4) C(9) 160.4(5)
C(4) Ir(1) C(1) C(2) 81.2(3)
C(4) Ir(1) C(1) C(5) -36.4(3)
C(4) Ir(1) C(1) C(6) -155.1(5)
C(1) Ir(1) C(5) C(4) -119.2(4)
C(1) Ir(1) C(5) C(10) 118.6(6)
C(5) Ir(1) C(1) C(2) 117.6(4)
C(5) Ir(1) C(1) C(6) -118.7(6)
C(2) Ir(1) C(3) C(4) 116.0(4)
C(2) Ir(1) C(3) C(8) -120.3(5)
C(3) Ir(1) C(2) C(1) -119.7(4)
C(3) Ir(1) C(2) C(7) 117.9(6)
C(2) Ir(1) C(4) C(3) -39.0(3)
C(2) Ir(1) C(4) C(5) 80.0(3)
C(2) Ir(1) C(4) C(9) -157.1(6)
C(4) Ir(1) C(2) C(1) -80.4(3)
C(4) Ir(1) C(2) C(3) 39.2(3)
C(4) Ir(1) C(2) C(7) 157.2(5)
C(2) Ir(1) C(5) C(1) 37.5(3)
C(2) Ir(1) C(5) C(4) -81.7(3)
C(2) Ir(1) C(5) C(10) 156.1(5)
C(5) Ir(1) C(2) C(1) -38.3(2)
C(5) Ir(1) C(2) C(3) 81.4(3)
C(5) Ir(1) C(2) C(7) -160.6(5)
C(3) Ir(1) C(4) C(5) 119.0(4)
C(3) Ir(1) C(4) C(9) -118.1(6)
C(4) Ir(1) C(3) C(2) -116.0(4)
C(4) Ir(1) C(3) C(8) 123.7(6)
C(3) Ir(1) C(5) C(1) 81.3(3)
C(3) Ir(1) C(5) C(4) -38.0(3)
C(3) Ir(1) C(5) C(10) -160.1(5)
C(5) Ir(1) C(3) C(2) -79.6(3)
C(5) Ir(1) C(3) C(4) 36.4(3)
C(5) Ir(1) C(3) C(8) 160.1(5)
C(4) Ir(1) C(5) C(1) 119.2(4)
C(4) Ir(1) C(5) C(10) -122.1(6)
C(5) Ir(1) C(4) C(3) -119.0(4)
C(5) Ir(1) C(4) C(9) 122.9(6)
Ir(1) Ir(2) O(2) S(1) -10.4(2)
Ir(1) Ir(2) C(11) C(12) -152(2)
Ir(1) Ir(2) C(11) C(15) 89(2)
Ir(1) Ir(2) C(11) C(16) -33(2)
Ir(1) Ir(2) C(12) C(11) 177.2(2)
Ir(1) Ir(2) C(12) C(13) -64.6(4)
Ir(1) Ir(2) C(12) C(17) 58.0(5)
Ir(1) Ir(2) C(13) C(12) 142.6(2)
Ir(1) Ir(2) C(13) C(14) -97.7(2)
Ir(1) Ir(2) C(13) C(18) 20.3(5)
Ir(1) Ir(2) C(14) C(13) 103.9(2)
Ir(1) Ir(2) C(14) C(15) -140.5(2)
Ir(1) Ir(2) C(14) C(19) -19.8(4)
Ir(1) Ir(2) C(15) C(11) -174.2(2)
Ir(1) Ir(2) C(15) C(14) 66.7(3)
Ir(1) Ir(2) C(15) C(20) -51.5(5)
O(2) Ir(2) N(1) Ir(1) 89.93(15)
N(1) Ir(2) O(2) S(1) -57.5(2)
O(2) Ir(2) C(11) C(12) -102.6(3)
O(2) Ir(2) C(11) C(15) 138.7(2)
O(2) Ir(2) C(11) C(16) 16.1(4)
C(11) Ir(2) O(2) S(1) 172.3(2)
O(2) Ir(2) C(12) C(11) 81.8(3)
O(2) Ir(2) C(12) C(13) -160.0(2)
O(2) Ir(2) C(12) C(17) -37.4(4)
C(12) Ir(2) O(2) S(1) 133.4(2)
O(2) Ir(2) C(13) C(12) 28.5(4)
O(2) Ir(2) C(13) C(14) 148.2(2)
O(2) Ir(2) C(13) C(18) -93.8(5)
C(13) Ir(2) O(2) S(1) 116.1(2)
O(2) Ir(2) C(14) C(13) -88.3(4)
O(2) Ir(2) C(14) C(15) 27.3(5)
O(2) Ir(2) C(14) C(19) 148.0(3)
C(14) Ir(2) O(2) S(1) -179.5(3)
O(2) Ir(2) C(15) C(11) -49.6(3)
O(2) Ir(2) C(15) C(14) -168.6(2)
O(2) Ir(2) C(15) C(20) 73.2(5)
C(15) Ir(2) O(2) S(1) -159.6(2)
N(1) Ir(2) C(11) C(12) 174.5(3)
N(1) Ir(2) C(11) C(15) 55.8(3)
N(1) Ir(2) C(11) C(16) -66.8(4)
C(11) Ir(2) N(1) Ir(1) 177.31(19)
N(1) Ir(2) C(12) C(11) -22.2(11)
N(1) Ir(2) C(12) C(13) 96.0(10)
N(1) Ir(2) C(12) C(17) -141.4(8)
C(12) Ir(2) N(1) Ir(1) -164.4(9)
N(1) Ir(2) C(13) C(12) -161.8(3)
N(1) Ir(2) C(13) C(14) -42.1(4)
N(1) Ir(2) C(13) C(18) 75.9(5)
C(13) Ir(2) N(1) Ir(1) -82.8(3)
N(1) Ir(2) C(14) C(13) 154.1(2)
N(1) Ir(2) C(14) C(15) -90.3(3)
N(1) Ir(2) C(14) C(19) 30.3(4)
C(14) Ir(2) N(1) Ir(1) -109.52(18)
N(1) Ir(2) C(15) C(11) -139.4(2)
N(1) Ir(2) C(15) C(14) 101.6(3)
N(1) Ir(2) C(15) C(20) -16.6(5)
C(15) Ir(2) N(1) Ir(1) -150.89(17)
C(11) Ir(2) C(12) C(13) 118.2(4)
C(11) Ir(2) C(12) C(17) -119.2(5)
C(12) Ir(2) C(11) C(15) -118.7(4)
C(12) Ir(2) C(11) C(16) 118.7(5)
C(11) Ir(2) C(13) C(12) -38.0(3)
C(11) Ir(2) C(13) C(14) 81.7(3)
C(11) Ir(2) C(13) C(18) -160.3(5)
C(13) Ir(2) C(11) C(12) 36.9(3)
C(13) Ir(2) C(11) C(15) -81.8(3)
C(13) Ir(2) C(11) C(16) 155.6(4)
C(11) Ir(2) C(14) C(13) -79.3(3)
C(11) Ir(2) C(14) C(15) 36.4(2)
C(11) Ir(2) C(14) C(19) 157.0(4)
C(14) Ir(2) C(11) C(12) 80.7(3)
C(14) Ir(2) C(11) C(15) -37.9(2)
C(14) Ir(2) C(11) C(16) -160.5(4)
C(11) Ir(2) C(15) C(14) -119.0(4)
C(11) Ir(2) C(15) C(20) 122.8(5)
C(15) Ir(2) C(11) C(12) 118.7(4)
C(15) Ir(2) C(11) C(16) -122.6(5)
C(12) Ir(2) C(13) C(14) 119.7(4)
C(12) Ir(2) C(13) C(18) -122.3(6)
C(13) Ir(2) C(12) C(11) -118.2(4)
C(13) Ir(2) C(12) C(17) 122.5(5)
C(12) Ir(2) C(14) C(13) -36.0(3)
C(12) Ir(2) C(14) C(15) 79.7(3)
C(12) Ir(2) C(14) C(19) -159.7(4)
C(14) Ir(2) C(12) C(11) -80.8(3)
C(14) Ir(2) C(12) C(13) 37.5(3)
C(14) Ir(2) C(12) C(17) 160.0(5)
C(12) Ir(2) C(15) C(11) 37.8(2)
C(12) Ir(2) C(15) C(14) -81.3(3)
C(12) Ir(2) C(15) C(20) 160.5(5)
C(15) Ir(2) C(12) C(11) -36.7(3)
C(15) Ir(2) C(12) C(13) 81.5(3)
C(15) Ir(2) C(12) C(17) -155.9(5)
C(13) Ir(2) C(14) C(15) 115.7(4)
C(13) Ir(2) C(14) C(19) -123.7(5)
C(14) Ir(2) C(13) C(12) -119.7(4)
C(14) Ir(2) C(13) C(18) 118.0(6)
C(13) Ir(2) C(15) C(11) 79.8(3)
C(13) Ir(2) C(15) C(14) -39.2(3)
C(13) Ir(2) C(15) C(20) -157.4(5)
C(15) Ir(2) C(13) C(12) -80.3(3)
C(15) Ir(2) C(13) C(14) 39.4(3)
C(15) Ir(2) C(13) C(18) 157.4(5)
C(14) Ir(2) C(15) C(11) 119.0(4)
C(14) Ir(2) C(15) C(20) -118.2(6)
C(15) Ir(2) C(14) C(13) -115.7(4)
C(15) Ir(2) C(14) C(19) 120.6(5)
O(1) S(1) O(2) Ir(2) 19.4(2)
O(2) S(1) O(1) Ir(1) -19.8(3)
O(3) S(1) O(1) Ir(1) -153.7(2)
O(1) S(1) C(21) F(1) -179.1(4)
O(1) S(1) C(21) F(2) 63.1(4)
O(1) S(1) C(21) F(3) -58.5(5)
C(21) S(1) O(1) Ir(1) 91.9(3)
O(3) S(1) O(2) Ir(2) 153.6(2)
O(2) S(1) C(21) F(1) -60.9(5)
O(2) S(1) C(21) F(2) -178.8(4)
O(2) S(1) C(21) F(3) 59.6(5)
C(21) S(1) O(2) Ir(2) -92.3(2)
O(3) S(1) C(21) F(1) 59.8(5)
O(3) S(1) C(21) F(2) -58.1(4)
O(3) S(1) C(21) F(3) -179.7(4)
O(4) S(2) C(22) F(4) 171.3(3)
O(4) S(2) C(22) F(5) 51.6(4)
O(4) S(2) C(22) F(6) -67.9(4)
O(5) S(2) C(22) F(4) -68.9(4)
O(5) S(2) C(22) F(5) 171.4(3)
O(5) S(2) C(22) F(6) 51.9(4)
O(6) S(2) C(22) F(4) 51.2(4)
O(6) S(2) C(22) F(5) -68.5(4)
O(6) S(2) C(22) F(6) 172.0(4)
Ir(1) C(1) C(2) C(3) -58.1(3)
Ir(1) C(1) C(2) C(7) 119.3(5)
Ir(1) C(1) C(5) C(4) 60.8(3)
Ir(1) C(1) C(5) C(10) -120.6(5)
C(2) C(1) C(5) Ir(1) -61.1(3)
C(2) C(1) C(5) C(4) -0.3(6)
C(2) C(1) C(5) C(10) 178.3(5)
C(5) C(1) C(2) Ir(1) 60.9(3)
C(5) C(1) C(2) C(3) 2.8(6)
C(5) C(1) C(2) C(7) -179.8(4)
C(6) C(1) C(2) Ir(1) -120.7(5)
C(6) C(1) C(2) C(3) -178.9(5)
C(6) C(1) C(2) C(7) -1.5(9)
C(6) C(1) C(5) Ir(1) 120.5(5)
C(6) C(1) C(5) C(4) -178.7(5)
C(6) C(1) C(5) C(10) -0.1(6)
Ir(1) C(2) C(3) C(4) -64.1(3)
Ir(1) C(2) C(3) C(8) 127.3(5)
C(1) C(2) C(3) Ir(1) 59.9(3)
C(1) C(2) C(3) C(4) -4.2(6)
C(1) C(2) C(3) C(8) -172.9(5)
C(7) C(2) C(3) Ir(1) -117.6(5)
C(7) C(2) C(3) C(4) 178.3(5)
C(7) C(2) C(3) C(8) 9.7(8)
Ir(1) C(3) C(4) C(5) -60.0(3)
Ir(1) C(3) C(4) C(9) 120.4(5)
C(2) C(3) C(4) Ir(1) 64.0(3)
C(2) C(3) C(4) C(5) 4.0(6)
C(2) C(3) C(4) C(9) -175.6(5)
C(8) C(3) C(4) Ir(1) -127.7(6)
C(8) C(3) C(4) C(5) 172.3(5)
C(8) C(3) C(4) C(9) -7.3(9)
Ir(1) C(4) C(5) C(1) -60.4(3)
Ir(1) C(4) C(5) C(10) 121.0(5)
C(3) C(4) C(5) Ir(1) 58.1(3)
C(3) C(4) C(5) C(1) -2.3(6)
C(3) C(4) C(5) C(10) 179.1(5)
C(9) C(4) C(5) Ir(1) -122.3(6)
C(9) C(4) C(5) C(1) 177.3(5)
C(9) C(4) C(5) C(10) -1.3(9)
Ir(2) C(11) C(12) C(13) -61.1(4)
Ir(2) C(11) C(12) C(17) 121.9(6)
Ir(2) C(11) C(15) C(14) 58.5(4)
Ir(2) C(11) C(15) C(20) -120.8(6)
C(12) C(11) C(15) Ir(2) -60.8(4)
C(12) C(11) C(15) C(14) -2.3(6)
C(12) C(11) C(15) C(20) 178.4(6)
C(15) C(11) C(12) Ir(2) 60.9(4)
C(15) C(11) C(12) C(13) -0.2(5)
C(15) C(11) C(12) C(17) -177.1(5)
C(16) C(11) C(12) Ir(2) -118.6(6)
C(16) C(11) C(12) C(13) -179.7(5)
C(16) C(11) C(12) C(17) 3.4(9)
C(16) C(11) C(15) Ir(2) 118.6(6)
C(16) C(11) C(15) C(14) 177.2(5)
C(16) C(11) C(15) C(20) -2.1(10)
Ir(2) C(12) C(13) C(14) -58.0(4)
Ir(2) C(12) C(13) C(18) 121.3(6)
C(11) C(12) C(13) Ir(2) 60.6(4)
C(11) C(12) C(13) C(14) 2.6(6)
C(11) C(12) C(13) C(18) -178.2(5)
C(17) C(12) C(13) Ir(2) -122.6(6)
C(17) C(12) C(13) C(14) 179.4(6)
C(17) C(12) C(13) C(18) -1.3(10)
Ir(2) C(13) C(14) C(15) -63.8(4)
Ir(2) C(13) C(14) C(19) 125.9(6)
C(12) C(13) C(14) Ir(2) 59.8(4)
C(12) C(13) C(14) C(15) -4.0(6)
C(12) C(13) C(14) C(19) -174.3(5)
C(18) C(13) C(14) Ir(2) -119.5(6)
C(18) C(13) C(14) C(15) 176.8(5)
C(18) C(13) C(14) C(19) 6.5(10)
Ir(2) C(14) C(15) C(11) -60.3(4)
Ir(2) C(14) C(15) C(20) 119.1(6)
C(13) C(14) C(15) Ir(2) 64.1(4)
C(13) C(14) C(15) C(11) 3.8(6)
C(13) C(14) C(15) C(20) -176.8(5)
C(19) C(14) C(15) Ir(2) -125.3(6)
C(19) C(14) C(15) C(11) 174.4(5)
C(19) C(14) C(15) C(20) -6.2(9)
